data_7709004
loop_
_publ_author_name
'Feige, Felix'
'K\"ogel, Julius F.'
'Lork, Enno'
'Beckmann, Jens'

_publ_section_title
;
 Thermally stable polyfluorinated monoalkoxysilanetriols and
 dialkoxydisiloxanetetrols
;
_journal_name_full 'Dalton Transactions'
_journal_paper_doi 10.1039/D1DT03389A
_journal_year 2021
_chemical_formula_moiety 'C25 H9 Cl3 F18 O Si'
_chemical_formula_sum 'C25 H9 Cl3 F18 O Si'
_chemical_formula_weight 801.76
_space_group_crystal_system monoclinic
_space_group_IT_number 14
_space_group_name_Hall '-P 2yn'
_space_group_name_H-M_alt 'P 1 21/n 1'
_atom_sites_solution_hydrogens geom
_audit_creation_date 2020-11-10
_audit_creation_method
;
Olex2 1.2
(compiled 2018.05.29 svn.r3508 for OlexSys, GUI svn.r5506)
;
_audit_update_record
;
2021-10-05 deposited with the CCDC.	2021-11-30 downloaded from the CCDC.
;
_cell_angle_alpha 90
_cell_angle_beta 95.266(2)
_cell_angle_gamma 90
_cell_formula_units_Z 4
_cell_length_a 11.9614(7)
_cell_length_b 14.8057(8)
_cell_length_c 16.8083(10)
_cell_measurement_reflns_used 9794
_cell_measurement_temperature 100(2)
_cell_measurement_theta_max 26.39
_cell_measurement_theta_min 2.19
_cell_volume 2964.1(3)
_computing_molecular_graphics 'Olex2 (Dolomanov et al., 2009)'
_computing_publication_material 'Olex2 (Dolomanov et al., 2009)'
_computing_structure_refinement 'ShelXL (Sheldrick, 2015)'
_computing_structure_solution 'SHELXT 2014/5 (Sheldrick, 2014)'
_diffrn_ambient_temperature 99.99
_diffrn_measured_fraction_theta_full 1.000
_diffrn_measured_fraction_theta_max 0.997
_diffrn_measurement_device_type 'Bruker APEX-II CCD'
_diffrn_measurement_method '\f and \w scans'
_diffrn_radiation_type MoK\a
_diffrn_radiation_wavelength 0.71073
_diffrn_reflns_av_R_equivalents 0.1388
_diffrn_reflns_av_unetI/netI 0.0746
_diffrn_reflns_Laue_measured_fraction_full 1.000
_diffrn_reflns_Laue_measured_fraction_max 0.997
_diffrn_reflns_limit_h_max 15
_diffrn_reflns_limit_h_min -14
_diffrn_reflns_limit_k_max 18
_diffrn_reflns_limit_k_min -18
_diffrn_reflns_limit_l_max 21
_diffrn_reflns_limit_l_min -21
_diffrn_reflns_number 52041
_diffrn_reflns_point_group_measured_fraction_full 1.000
_diffrn_reflns_point_group_measured_fraction_max 0.997
_diffrn_reflns_theta_full 25.242
_diffrn_reflns_theta_max 26.481
_diffrn_reflns_theta_min 2.188
_diffrn_standards_number 0
_exptl_absorpt_coefficient_mu 0.485
_exptl_absorpt_correction_T_max 0.7454
_exptl_absorpt_correction_T_min 0.6601
_exptl_absorpt_correction_type none
_exptl_absorpt_process_details
;
SADABS-2016/2 (Bruker,2016/2) was used for absorption correction.
wR2(int) was 0.1173 before and 0.0710 after correction.
The Ratio of minimum to maximum transmission is 0.8856.
The \l/2 correction factor is Not present.
;
_exptl_crystal_colour colourless
_exptl_crystal_density_diffrn 1.797
_exptl_crystal_description block
_exptl_crystal_F_000 1576
_exptl_crystal_size_max .2
_exptl_crystal_size_mid .2
_exptl_crystal_size_min .05
_refine_diff_density_max 0.724
_refine_diff_density_min -0.582
_refine_diff_density_rms 0.087
_refine_ls_extinction_method none
_refine_ls_goodness_of_fit_ref 1.071
_refine_ls_hydrogen_treatment constr
_refine_ls_matrix_type full
_refine_ls_number_parameters 433
_refine_ls_number_reflns 6101
_refine_ls_number_restraints 0
_refine_ls_restrained_S_all 1.071
_refine_ls_R_factor_all 0.1121
_refine_ls_R_factor_gt 0.0644
_refine_ls_shift/su_max 0.000
_refine_ls_shift/su_mean 0.000
_refine_ls_structure_factor_coef Fsqd
_refine_ls_weighting_details 'w=1/[\s^2^(Fo^2^)+(0.0265P)^2^+7.2702P] where P=(Fo^2^+2Fc^2^)/3'
_refine_ls_weighting_scheme calc
_refine_ls_wR_factor_gt 0.1051
_refine_ls_wR_factor_ref 0.1193
_reflns_Friedel_coverage 0.000
_reflns_number_gt 4081
_reflns_number_total 6101
_reflns_threshold_expression 'I > 2\s(I)'
_cod_data_source_file d1dt03389a2.cif
_cod_data_source_block feigef201026_0m
_cod_database_code 7709004
_shelx_shelxl_version_number 2018/3
_shelx_space_group_comment
;
The symmetry employed for this shelxl refinement is uniquely defined
by the following loop, which should always be used as a source of
symmetry information in preference to the above space-group names.
They are only intended as comments.
;
_olex2_refinement_description
;
1. Fixed Uiso
 At 1.2 times of:
  All C(H) groups
2.a Aromatic/amide H refined with riding coordinates:
 C15(H15), C25(H25), C21(H21), C11(H11), C23(H23), C35(H35), C31(H31),
 C33(H33), C13(H13)
;
_olex2_submission_special_instructions 'No special instructions were received'

loop_
_space_group_symop_operation_xyz
'x, y, z'
'-x+1/2, y+1/2, -z+1/2'
'-x, -y, -z'
'x-1/2, -y-1/2, z-1/2'

loop_
_atom_site_label
_atom_site_type_symbol
_atom_site_fract_x
_atom_site_fract_y
_atom_site_fract_z
_atom_site_U_iso_or_equiv
_atom_site_adp_type
_atom_site_occupancy
_atom_site_site_symmetry_order
_atom_site_calc_flag
_atom_site_refinement_flags_posn
_atom_site_refinement_flags_adp
_atom_site_refinement_flags_occupancy
_atom_site_disorder_assembly
_atom_site_disorder_group
Cl3 Cl 0.10712(8) 0.14275(6) 0.56993(6) 0.0244(2) Uani 1 1 d . . . . .
Cl2 Cl -0.07653(8) 0.24965(7) 0.66933(6) 0.0266(2) Uani 1 1 d . . . . .
Cl1 Cl 0.14985(9) 0.15565(7) 0.76329(6) 0.0302(3) Uani 1 1 d . . . . .
Si1 Si 0.08676(9) 0.22269(7) 0.66459(6) 0.0174(2) Uani 1 1 d . . . . .
O1 O 0.1435(2) 0.32021(16) 0.65879(15) 0.0163(6) Uani 1 1 d . . . . .
F22 F 0.0188(2) 0.68575(17) 0.65470(16) 0.0402(7) Uani 1 1 d . . . . .
F21 F -0.0822(2) 0.57489(16) 0.61022(17) 0.0409(7) Uani 1 1 d . . . . .
F33 F 0.3775(2) 0.15582(17) 0.35174(14) 0.0379(6) Uani 1 1 d . . . . .
F16 F 0.65811(19) 0.40914(19) 0.76264(15) 0.0400(7) Uani 1 1 d . . . . .
F23 F -0.0365(2) 0.67795(18) 0.53073(16) 0.0414(7) Uani 1 1 d . . . . .
F34 F 0.5532(3) 0.03270(18) 0.59666(16) 0.0502(8) Uani 1 1 d . . . . .
F35 F 0.4513(2) 0.04543(17) 0.69429(16) 0.0462(7) Uani 1 1 d . . . . .
F36 F 0.5936(2) 0.13035(18) 0.68840(18) 0.0486(8) Uani 1 1 d . . . . .
F31 F 0.2434(3) 0.24992(19) 0.35620(15) 0.0498(8) Uani 1 1 d . . . . .
F14 F 0.6540(2) 0.4373(2) 0.88785(16) 0.0523(8) Uani 1 1 d . . . . .
F26 F 0.3896(3) 0.54499(18) 0.41397(18) 0.0527(8) Uani 1 1 d . . . . .
F24 F 0.3248(2) 0.67837(19) 0.4257(2) 0.0577(9) Uani 1 1 d . . . . .
F25 F 0.4574(2) 0.6286(2) 0.50670(18) 0.0580(9) Uani 1 1 d . . . . .
F13 F 0.2001(3) 0.46898(19) 0.95965(19) 0.0629(10) Uani 1 1 d . . . . .
F12 F 0.3139(3) 0.3715(3) 1.01130(16) 0.0687(10) Uani 1 1 d . . . . .
F32 F 0.4107(3) 0.2980(2) 0.36135(16) 0.0701(11) Uani 1 1 d . . . . .
F11 F 0.1688(3) 0.3303(2) 0.94094(18) 0.0670(10) Uani 1 1 d . . . . .
F15 F 0.6105(2) 0.53958(19) 0.8007(2) 0.0691(11) Uani 1 1 d . . . . .
C15 C 0.4242(3) 0.4048(2) 0.7367(2) 0.0190(8) Uani 1 1 d . . . . .
H15 H 0.462899 0.409004 0.689968 0.023 Uiso 1 1 calc R . . . .
C1 C 0.2519(3) 0.3586(2) 0.6482(2) 0.0152(8) Uani 1 1 d . . . . .
C30 C 0.3179(3) 0.2919(2) 0.6010(2) 0.0153(8) Uani 1 1 d . . . . .
C22 C 0.1061(3) 0.5778(2) 0.5793(2) 0.0174(8) Uani 1 1 d . . . . .
C10 C 0.3122(3) 0.3796(2) 0.7307(2) 0.0150(8) Uani 1 1 d . . . . .
C25 C 0.3033(3) 0.4884(2) 0.5586(2) 0.0175(8) Uani 1 1 d . . . . .
H25 H 0.372944 0.459428 0.552834 0.021 Uiso 1 1 calc R . . . .
C24 C 0.2786(3) 0.5698(3) 0.5201(2) 0.0188(9) Uani 1 1 d . . . . .
C21 C 0.1278(3) 0.4948(2) 0.6161(2) 0.0163(8) Uani 1 1 d . . . . .
H21 H 0.075094 0.469286 0.648568 0.020 Uiso 1 1 calc R . . . .
C11 C 0.2552(3) 0.3772(2) 0.7991(2) 0.0172(8) Uani 1 1 d . . . . .
H11 H 0.177478 0.362877 0.795215 0.021 Uiso 1 1 calc R . . . .
C20 C 0.2272(3) 0.4491(2) 0.6052(2) 0.0159(8) Uani 1 1 d . . . . .
C23 C 0.1807(3) 0.6152(3) 0.5301(2) 0.0202(9) Uani 1 1 d . . . . .
H23 H 0.164425 0.671169 0.503869 0.024 Uiso 1 1 calc R . . . .
C35 C 0.3851(3) 0.2266(2) 0.6408(2) 0.0178(8) Uani 1 1 d . . . . .
H35 H 0.395506 0.226551 0.697482 0.021 Uiso 1 1 calc R . . . .
C31 C 0.3033(3) 0.2901(2) 0.5179(2) 0.0173(8) Uani 1 1 d . . . . .
H31 H 0.255685 0.333156 0.489912 0.021 Uiso 1 1 calc R . . . .
C14 C 0.4802(3) 0.4239(3) 0.8109(2) 0.0216(9) Uani 1 1 d . . . . .
C12 C 0.3121(3) 0.3959(3) 0.8731(2) 0.0215(9) Uani 1 1 d . . . . .
C26 C 0.0017(3) 0.6283(3) 0.5938(2) 0.0233(9) Uani 1 1 d . . . . .
C34 C 0.4371(3) 0.1614(2) 0.5979(2) 0.0206(9) Uani 1 1 d . . . . .
C33 C 0.4247(3) 0.1605(3) 0.5152(2) 0.0218(9) Uani 1 1 d . . . . .
H33 H 0.461092 0.115918 0.486129 0.026 Uiso 1 1 calc R . . . .
C27 C 0.3610(3) 0.6066(3) 0.4667(3) 0.0271(10) Uani 1 1 d . . . . .
C13 C 0.4244(4) 0.4183(2) 0.8792(2) 0.0238(9) Uani 1 1 d . . . . .
H13 H 0.463193 0.429920 0.930080 0.029 Uiso 1 1 calc R . . . .
C32 C 0.3579(3) 0.2259(3) 0.4759(2) 0.0204(9) Uani 1 1 d . . . . .
C16 C 0.2502(4) 0.3926(3) 0.9462(2) 0.0290(10) Uani 1 1 d . . . . .
C37 C 0.5087(4) 0.0925(3) 0.6437(3) 0.0319(11) Uani 1 1 d . . . . .
C17 C 0.6007(4) 0.4519(3) 0.8155(3) 0.0334(11) Uani 1 1 d . . . . .
C36 C 0.3475(4) 0.2316(3) 0.3863(3) 0.0320(11) Uani 1 1 d . . . . .

loop_
_atom_site_aniso_label
_atom_site_aniso_U_11
_atom_site_aniso_U_22
_atom_site_aniso_U_33
_atom_site_aniso_U_23
_atom_site_aniso_U_13
_atom_site_aniso_U_12
Cl3 0.0310(5) 0.0195(5) 0.0227(5) -0.0041(4) 0.0027(4) -0.0056(4)
Cl2 0.0193(5) 0.0349(6) 0.0257(6) 0.0011(4) 0.0028(4) -0.0033(4)
Cl1 0.0380(6) 0.0283(6) 0.0226(6) 0.0111(4) -0.0060(4) -0.0042(5)
Si1 0.0201(6) 0.0182(5) 0.0137(6) 0.0027(4) -0.0001(4) -0.0027(4)
O1 0.0166(13) 0.0169(13) 0.0157(14) 0.0003(11) 0.0027(11) -0.0013(11)
F22 0.0384(15) 0.0411(15) 0.0406(17) -0.0172(13) 0.0012(12) 0.0118(12)
F21 0.0224(13) 0.0304(14) 0.072(2) 0.0075(13) 0.0158(13) 0.0032(11)
F33 0.0508(16) 0.0407(15) 0.0227(14) -0.0126(12) 0.0067(12) 0.0099(13)
F16 0.0239(13) 0.0623(18) 0.0323(16) -0.0032(14) -0.0054(11) 0.0033(13)
F23 0.0334(14) 0.0543(17) 0.0370(16) 0.0197(13) 0.0051(12) 0.0221(13)
F34 0.074(2) 0.0377(16) 0.0392(17) -0.0037(13) 0.0089(15) 0.0342(15)
F35 0.0648(19) 0.0344(15) 0.0411(17) 0.0182(13) 0.0140(14) 0.0137(14)
F36 0.0459(17) 0.0409(16) 0.0552(19) -0.0035(14) -0.0168(14) 0.0157(13)
F31 0.071(2) 0.0578(19) 0.0182(14) -0.0072(13) -0.0064(13) 0.0261(16)
F14 0.0309(15) 0.093(2) 0.0304(16) -0.0163(15) -0.0139(12) 0.0027(15)
F26 0.071(2) 0.0423(17) 0.0512(19) 0.0015(14) 0.0423(17) -0.0056(15)
F24 0.0479(17) 0.0486(18) 0.082(2) 0.0455(17) 0.0340(16) 0.0186(14)
F25 0.0316(16) 0.085(2) 0.058(2) 0.0120(17) 0.0052(14) -0.0289(16)
F13 0.091(2) 0.0479(18) 0.056(2) 0.0099(15) 0.0443(18) 0.0349(17)
F12 0.0544(19) 0.135(3) 0.0163(15) 0.0134(18) 0.0002(13) 0.027(2)
F32 0.130(3) 0.062(2) 0.0224(16) -0.0056(14) 0.0276(18) -0.055(2)
F11 0.091(3) 0.080(2) 0.0359(18) -0.0176(16) 0.0333(17) -0.040(2)
F15 0.0343(17) 0.0353(17) 0.134(3) 0.0053(18) -0.0091(18) -0.0130(13)
C15 0.024(2) 0.0148(19) 0.018(2) 0.0017(16) 0.0010(17) 0.0048(16)
C1 0.0140(18) 0.0160(19) 0.015(2) 0.0014(16) 0.0008(15) -0.0007(15)
C30 0.0182(19) 0.0136(18) 0.014(2) -0.0037(15) 0.0019(15) -0.0047(15)
C22 0.020(2) 0.0165(19) 0.015(2) -0.0034(16) -0.0030(16) 0.0024(16)
C10 0.025(2) 0.0090(18) 0.0111(19) 0.0000(14) 0.0000(16) 0.0034(15)
C25 0.0133(19) 0.021(2) 0.018(2) -0.0021(16) -0.0002(16) -0.0009(16)
C24 0.017(2) 0.019(2) 0.019(2) 0.0004(16) -0.0022(16) -0.0042(16)
C21 0.0181(19) 0.0180(19) 0.013(2) -0.0042(15) 0.0015(15) -0.0030(16)
C11 0.022(2) 0.0126(18) 0.016(2) -0.0021(15) 0.0001(16) 0.0033(16)
C20 0.020(2) 0.0167(19) 0.010(2) -0.0025(15) -0.0038(16) -0.0024(16)
C23 0.022(2) 0.017(2) 0.021(2) 0.0031(16) -0.0027(17) -0.0003(16)
C35 0.021(2) 0.0166(19) 0.016(2) -0.0012(16) 0.0012(16) -0.0015(16)
C31 0.019(2) 0.0143(19) 0.019(2) -0.0012(16) 0.0024(16) -0.0032(15)
C14 0.024(2) 0.016(2) 0.022(2) -0.0005(17) -0.0069(18) 0.0061(16)
C12 0.030(2) 0.020(2) 0.014(2) -0.0005(16) -0.0021(17) 0.0091(17)
C26 0.022(2) 0.020(2) 0.027(2) 0.0061(18) 0.0017(18) 0.0002(17)
C34 0.025(2) 0.017(2) 0.020(2) -0.0021(16) 0.0049(17) 0.0002(17)
C33 0.025(2) 0.016(2) 0.026(2) -0.0055(17) 0.0087(18) -0.0033(17)
C27 0.024(2) 0.023(2) 0.035(3) 0.0082(19) 0.0080(19) 0.0006(18)
C13 0.037(2) 0.015(2) 0.018(2) -0.0052(16) -0.0067(19) 0.0055(18)
C32 0.026(2) 0.020(2) 0.015(2) -0.0013(16) 0.0058(16) -0.0055(17)
C16 0.035(2) 0.037(3) 0.014(2) -0.0035(19) -0.0015(19) 0.006(2)
C37 0.041(3) 0.024(2) 0.031(3) -0.005(2) 0.005(2) 0.011(2)
C17 0.030(3) 0.034(3) 0.034(3) -0.006(2) -0.008(2) 0.005(2)
C36 0.046(3) 0.032(3) 0.019(2) -0.0044(19) 0.008(2) -0.004(2)

loop_
_atom_type_symbol
_atom_type_description
_atom_type_scat_dispersion_real
_atom_type_scat_dispersion_imag
_atom_type_scat_source
C C 0.0033 0.0016 'International Tables Vol C Tables 4.2.6.8 and 6.1.1.4'
H H 0.0000 0.0000 'International Tables Vol C Tables 4.2.6.8 and 6.1.1.4'
Cl Cl 0.1484 0.1585 'International Tables Vol C Tables 4.2.6.8 and 6.1.1.4'
F F 0.0171 0.0103 'International Tables Vol C Tables 4.2.6.8 and 6.1.1.4'
O O 0.0106 0.0060 'International Tables Vol C Tables 4.2.6.8 and 6.1.1.4'
Si Si 0.0817 0.0704 'International Tables Vol C Tables 4.2.6.8 and 6.1.1.4'

loop_
_geom_angle_atom_site_label_1
_geom_angle_atom_site_label_2
_geom_angle_atom_site_label_3
_geom_angle
_geom_angle_site_symmetry_1
_geom_angle_site_symmetry_3
_geom_angle_publ_flag
Cl3 Si1 Cl1 107.27(6) . . ?
Cl2 Si1 Cl3 109.72(6) . . ?
Cl2 Si1 Cl1 110.95(6) . . ?
O1 Si1 Cl3 113.50(11) . . ?
O1 Si1 Cl2 104.05(10) . . ?
O1 Si1 Cl1 111.38(11) . . ?
C1 O1 Si1 138.9(2) . . ?
C10 C15 H15 119.9 . . ?
C10 C15 C14 120.2(4) . . ?
C14 C15 H15 119.9 . . ?
O1 C1 C30 108.8(3) . . ?
O1 C1 C10 108.8(3) . . ?
O1 C1 C20 105.3(3) . . ?
C30 C1 C10 112.2(3) . . ?
C30 C1 C20 113.9(3) . . ?
C10 C1 C20 107.6(3) . . ?
C35 C30 C1 120.2(3) . . ?
C35 C30 C31 118.9(3) . . ?
C31 C30 C1 120.6(3) . . ?
C21 C22 C26 119.6(3) . . ?
C23 C22 C21 121.0(3) . . ?
C23 C22 C26 119.3(3) . . ?
C15 C10 C1 119.4(3) . . ?
C15 C10 C11 119.5(3) . . ?
C11 C10 C1 121.1(3) . . ?
C24 C25 H25 119.8 . . ?
C20 C25 H25 119.8 . . ?
C20 C25 C24 120.5(3) . . ?
C25 C24 C27 118.2(3) . . ?
C23 C24 C25 121.0(4) . . ?
C23 C24 C27 120.7(3) . . ?
C22 C21 H21 120.1 . . ?
C22 C21 C20 119.9(4) . . ?
C20 C21 H21 120.1 . . ?
C10 C11 H11 120.1 . . ?
C10 C11 C12 119.9(4) . . ?
C12 C11 H11 120.1 . . ?
C25 C20 C1 121.7(3) . . ?
C25 C20 C21 118.9(3) . . ?
C21 C20 C1 119.4(3) . . ?
C22 C23 H23 120.7 . . ?
C24 C23 C22 118.6(4) . . ?
C24 C23 H23 120.7 . . ?
C30 C35 H35 119.9 . . ?
C34 C35 C30 120.1(4) . . ?
C34 C35 H35 119.9 . . ?
C30 C31 H31 119.9 . . ?
C32 C31 C30 120.2(4) . . ?
C32 C31 H31 119.9 . . ?
C15 C14 C17 119.1(4) . . ?
C13 C14 C15 120.2(4) . . ?
C13 C14 C17 120.7(4) . . ?
C11 C12 C16 119.4(4) . . ?
C13 C12 C11 120.5(4) . . ?
C13 C12 C16 120.0(4) . . ?
F22 C26 F23 106.0(3) . . ?
F22 C26 C22 111.9(3) . . ?
F21 C26 F22 106.6(3) . . ?
F21 C26 F23 106.4(3) . . ?
F21 C26 C22 113.3(3) . . ?
F23 C26 C22 112.1(3) . . ?
C35 C34 C37 118.0(4) . . ?
C33 C34 C35 121.2(4) . . ?
C33 C34 C37 120.8(3) . . ?
C34 C33 H33 120.8 . . ?
C34 C33 C32 118.5(4) . . ?
C32 C33 H33 120.8 . . ?
F26 C27 C24 111.8(3) . . ?
F24 C27 F26 107.1(4) . . ?
F24 C27 F25 107.3(4) . . ?
F24 C27 C24 113.9(3) . . ?
F25 C27 F26 103.9(3) . . ?
F25 C27 C24 112.2(4) . . ?
C14 C13 H13 120.2 . . ?
C12 C13 C14 119.6(4) . . ?
C12 C13 H13 120.2 . . ?
C31 C32 C33 121.0(4) . . ?
C31 C32 C36 118.2(4) . . ?
C33 C32 C36 120.7(4) . . ?
F13 C16 F12 107.5(4) . . ?
F13 C16 F11 105.3(4) . . ?
F13 C16 C12 112.6(4) . . ?
F12 C16 F11 104.8(4) . . ?
F12 C16 C12 113.6(4) . . ?
F11 C16 C12 112.4(3) . . ?
F34 C37 F35 106.8(3) . . ?
F34 C37 F36 106.8(4) . . ?
F34 C37 C34 112.9(4) . . ?
F35 C37 C34 112.3(4) . . ?
F36 C37 F35 105.7(4) . . ?
F36 C37 C34 111.9(3) . . ?
F16 C17 F14 107.3(3) . . ?
F16 C17 C14 112.8(4) . . ?
F14 C17 C14 112.3(4) . . ?
F15 C17 F16 106.2(4) . . ?
F15 C17 F14 106.6(4) . . ?
F15 C17 C14 111.2(4) . . ?
F33 C36 F31 106.7(3) . . ?
F33 C36 F32 107.6(4) . . ?
F33 C36 C32 112.9(4) . . ?
F31 C36 F32 105.7(4) . . ?
F31 C36 C32 112.4(4) . . ?
F32 C36 C32 111.1(4) . . ?

loop_
_geom_bond_atom_site_label_1
_geom_bond_atom_site_label_2
_geom_bond_distance
_geom_bond_site_symmetry_2
_geom_bond_publ_flag
Cl3 Si1 2.0155(14) . ?
Cl2 Si1 2.0023(14) . ?
Cl1 Si1 2.0191(14) . ?
Si1 O1 1.602(3) . ?
O1 C1 1.442(4) . ?
F22 C26 1.332(5) . ?
F21 C26 1.326(4) . ?
F33 C36 1.328(5) . ?
F16 C17 1.331(5) . ?
F23 C26 1.336(4) . ?
F34 C37 1.330(5) . ?
F35 C37 1.336(5) . ?
F36 C37 1.331(5) . ?
F31 C36 1.329(5) . ?
F14 C17 1.338(5) . ?
F26 C27 1.339(5) . ?
F24 C27 1.318(5) . ?
F25 C27 1.321(5) . ?
F13 C16 1.310(5) . ?
F12 C16 1.312(5) . ?
F32 C36 1.330(5) . ?
F11 C16 1.338(5) . ?
F15 C17 1.329(5) . ?
C15 H15 0.9500 . ?
C15 C10 1.385(5) . ?
C15 C14 1.388(5) . ?
C1 C30 1.530(5) . ?
C1 C10 1.536(5) . ?
C1 C20 1.538(5) . ?
C30 C35 1.389(5) . ?
C30 C31 1.393(5) . ?
C22 C21 1.389(5) . ?
C22 C23 1.386(5) . ?
C22 C26 1.496(5) . ?
C10 C11 1.389(5) . ?
C25 H25 0.9500 . ?
C25 C24 1.386(5) . ?
C25 C20 1.383(5) . ?
C24 C23 1.375(5) . ?
C24 C27 1.496(5) . ?
C21 H21 0.9500 . ?
C21 C20 1.394(5) . ?
C11 H11 0.9500 . ?
C11 C12 1.391(5) . ?
C23 H23 0.9500 . ?
C35 H35 0.9500 . ?
C35 C34 1.385(5) . ?
C31 H31 0.9500 . ?
C31 C32 1.384(5) . ?
C14 C13 1.383(6) . ?
C14 C17 1.495(6) . ?
C12 C13 1.378(6) . ?
C12 C16 1.491(6) . ?
C34 C33 1.384(5) . ?
C34 C37 1.499(6) . ?
C33 H33 0.9500 . ?
C33 C32 1.384(5) . ?
C13 H13 0.9500 . ?
C32 C36 1.502(6) . ?

loop_
_geom_torsion_atom_site_label_1
_geom_torsion_atom_site_label_2
_geom_torsion_atom_site_label_3
_geom_torsion_atom_site_label_4
_geom_torsion
_geom_torsion_site_symmetry_1
_geom_torsion_site_symmetry_2
_geom_torsion_site_symmetry_3
_geom_torsion_site_symmetry_4
_geom_torsion_publ_flag
Cl3 Si1 O1 C1 -55.5(4) . . . . ?
Cl2 Si1 O1 C1 -174.7(3) . . . . ?
Cl1 Si1 O1 C1 65.7(4) . . . . ?
Si1 O1 C1 C30 27.7(5) . . . . ?
Si1 O1 C1 C10 -94.8(4) . . . . ?
Si1 O1 C1 C20 150.1(3) . . . . ?
O1 C1 C30 C35 -89.4(4) . . . . ?
O1 C1 C30 C31 84.4(4) . . . . ?
O1 C1 C10 C15 170.7(3) . . . . ?
O1 C1 C10 C11 -11.8(4) . . . . ?
O1 C1 C20 C25 -154.8(3) . . . . ?
O1 C1 C20 C21 28.0(4) . . . . ?
C15 C10 C11 C12 -3.0(5) . . . . ?
C15 C14 C13 C12 -1.6(6) . . . . ?
C15 C14 C17 F16 -36.4(5) . . . . ?
C15 C14 C17 F14 -157.9(4) . . . . ?
C15 C14 C17 F15 82.9(5) . . . . ?
C1 C30 C35 C34 174.4(3) . . . . ?
C1 C30 C31 C32 -175.9(3) . . . . ?
C1 C10 C11 C12 179.5(3) . . . . ?
C30 C1 C10 C15 50.3(4) . . . . ?
C30 C1 C10 C11 -132.2(3) . . . . ?
C30 C1 C20 C25 -35.7(5) . . . . ?
C30 C1 C20 C21 147.1(3) . . . . ?
C30 C35 C34 C33 0.8(6) . . . . ?
C30 C35 C34 C37 -179.9(4) . . . . ?
C30 C31 C32 C33 2.3(6) . . . . ?
C30 C31 C32 C36 -174.8(3) . . . . ?
C22 C21 C20 C1 178.2(3) . . . . ?
C22 C21 C20 C25 1.0(5) . . . . ?
C10 C15 C14 C13 -0.3(6) . . . . ?
C10 C15 C14 C17 -179.3(3) . . . . ?
C10 C1 C30 C35 31.0(4) . . . . ?
C10 C1 C30 C31 -155.2(3) . . . . ?
C10 C1 C20 C25 89.2(4) . . . . ?
C10 C1 C20 C21 -88.0(4) . . . . ?
C10 C11 C12 C13 1.2(5) . . . . ?
C10 C11 C12 C16 -179.6(3) . . . . ?
C25 C24 C23 C22 -0.4(6) . . . . ?
C25 C24 C27 F26 51.0(5) . . . . ?
C25 C24 C27 F24 172.5(4) . . . . ?
C25 C24 C27 F25 -65.3(5) . . . . ?
C24 C25 C20 C1 179.6(3) . . . . ?
C24 C25 C20 C21 -3.2(5) . . . . ?
C21 C22 C23 C24 -1.8(6) . . . . ?
C21 C22 C26 F22 92.0(4) . . . . ?
C21 C22 C26 F21 -28.6(5) . . . . ?
C21 C22 C26 F23 -149.0(3) . . . . ?
C11 C12 C13 C14 1.2(6) . . . . ?
C11 C12 C16 F13 -86.0(5) . . . . ?
C11 C12 C16 F12 151.5(4) . . . . ?
C11 C12 C16 F11 32.8(5) . . . . ?
C20 C1 C30 C35 153.4(3) . . . . ?
C20 C1 C30 C31 -32.7(5) . . . . ?
C20 C1 C10 C15 -75.7(4) . . . . ?
C20 C1 C10 C11 101.8(4) . . . . ?
C20 C25 C24 C23 2.9(6) . . . . ?
C20 C25 C24 C27 -176.6(4) . . . . ?
C23 C22 C21 C20 1.5(6) . . . . ?
C23 C22 C26 F22 -87.0(4) . . . . ?
C23 C22 C26 F21 152.4(4) . . . . ?
C23 C22 C26 F23 31.9(5) . . . . ?
C23 C24 C27 F26 -128.6(4) . . . . ?
C23 C24 C27 F24 -7.0(6) . . . . ?
C23 C24 C27 F25 115.1(4) . . . . ?
C35 C30 C31 C32 -2.0(5) . . . . ?
C35 C34 C33 C32 -0.6(6) . . . . ?
C35 C34 C37 F34 179.2(4) . . . . ?
C35 C34 C37 F35 58.4(5) . . . . ?
C35 C34 C37 F36 -60.3(5) . . . . ?
C31 C30 C35 C34 0.5(5) . . . . ?
C31 C32 C36 F33 -163.7(3) . . . . ?
C31 C32 C36 F31 -42.9(5) . . . . ?
C31 C32 C36 F32 75.2(5) . . . . ?
C14 C15 C10 C1 -179.9(3) . . . . ?
C14 C15 C10 C11 2.6(5) . . . . ?
C26 C22 C21 C20 -177.5(3) . . . . ?
C26 C22 C23 C24 177.2(4) . . . . ?
C34 C33 C32 C31 -1.0(6) . . . . ?
C34 C33 C32 C36 176.0(4) . . . . ?
C33 C34 C37 F34 -1.5(6) . . . . ?
C33 C34 C37 F35 -122.3(4) . . . . ?
C33 C34 C37 F36 119.0(4) . . . . ?
C33 C32 C36 F33 19.3(6) . . . . ?
C33 C32 C36 F31 140.0(4) . . . . ?
C33 C32 C36 F32 -101.8(5) . . . . ?
C27 C24 C23 C22 179.1(4) . . . . ?
C13 C14 C17 F16 144.5(4) . . . . ?
C13 C14 C17 F14 23.1(5) . . . . ?
C13 C14 C17 F15 -96.2(5) . . . . ?
C13 C12 C16 F13 93.2(5) . . . . ?
C13 C12 C16 F12 -29.3(6) . . . . ?
C13 C12 C16 F11 -148.0(4) . . . . ?
C16 C12 C13 C14 -178.0(4) . . . . ?
C37 C34 C33 C32 -179.8(4) . . . . ?
C17 C14 C13 C12 177.4(4) . . . . ?
